data_1543082
loop_
_publ_author_name
'Bern\`es, Sylvain'
'Gasque, Laura'

_publ_section_title
;
 Diaqua(nitrato-\k^2^<i>O</i>,<i>O</i>')bis(<small>L</small>-valine-\k<i>O</i>)lead(II)
 nitrate at 296K
;
_journal_coeditor_code PJ4001
_journal_issue 4
_journal_name_full IUCrData
_journal_page_first x160539
_journal_paper_doi 10.1107/S2414314616005393
_journal_volume 1
_journal_year 2016
_chemical_formula_iupac '[Pb (N O3) (C5 H11 N O2)2 (H2 O)2] N O3'
_chemical_formula_moiety 'C10 H26 N3 O9 Pb +, N O3 -'
_chemical_formula_sum 'C10 H26 N4 O12 Pb'
_chemical_formula_weight 601.54
_chemical_name_systematic
;
Diaqua(nitrato-\k^2^<i>O</i>,<i>O</i>')bis(<i>L</i>-valine-\k<i>O</i>)lead(II)
nitrate
;
_space_group_crystal_system orthorhombic
_space_group_IT_number 19
_space_group_name_Hall 'P 2ac 2ab'
_space_group_name_H-M_alt 'P 21 21 21'
_symmetry_space_group_name_Hall 'P 2ac 2ab'
_symmetry_space_group_name_H-M 'P 21 21 21'
_atom_sites_solution_hydrogens mixed
_atom_sites_solution_secondary difmap
_audit_creation_method SHELXL-2014/7
_cell_angle_alpha 90
_cell_angle_beta 90
_cell_angle_gamma 90
_cell_formula_units_Z 4
_cell_length_a 5.4311(5)
_cell_length_b 13.6861(15)
_cell_length_c 27.340(4)
_cell_measurement_reflns_used 75
_cell_measurement_temperature 296.0(10)
_cell_measurement_theta_max 12.49
_cell_measurement_theta_min 4.70
_cell_volume 2032.2(4)
_computing_cell_refinement
;
XSCANS (Bruker, 1997)
;
_computing_data_collection
;
XSCANS (Bruker, 1997)
;
_computing_data_reduction
;
XSCANS (Bruker, 1997)
;
_computing_molecular_graphics
;
SHELXTL (Sheldrick, 2008)
;
_computing_publication_material
;
SHELXL2014 (Sheldrick, 2015)
;
_computing_structure_refinement
;
SHELXL2014 (Sheldrick, 2015)
;
_computing_structure_solution
;
SHELXS97 (Sheldrick, 2008)
;
_diffrn_ambient_temperature 296.0(10)
_diffrn_measured_fraction_theta_full 1.000
_diffrn_measured_fraction_theta_max 1.000
_diffrn_measurement_device_type 'Bruker P4'
_diffrn_measurement_method '2\q/\w scans'
_diffrn_radiation_monochromator graphite
_diffrn_radiation_type MoK\a
_diffrn_radiation_wavelength 0.71073
_diffrn_reflns_av_R_equivalents 0.0391
_diffrn_reflns_limit_h_max 6
_diffrn_reflns_limit_h_min -6
_diffrn_reflns_limit_k_max 16
_diffrn_reflns_limit_k_min -16
_diffrn_reflns_limit_l_max 32
_diffrn_reflns_limit_l_min -32
_diffrn_reflns_number 5226
_diffrn_reflns_theta_full 25.001
_diffrn_reflns_theta_max 25.001
_diffrn_reflns_theta_min 1.664
_diffrn_standards_decay_% 1.5
_diffrn_standards_interval_count 97
_diffrn_standards_number 3
_exptl_absorpt_coefficient_mu 8.365
_exptl_absorpt_correction_T_max 0.437
_exptl_absorpt_correction_T_min 0.143
_exptl_absorpt_correction_type psi-scan
_exptl_absorpt_process_details
;
(XSCANS; Bruker, 1997)
;
_exptl_crystal_colour Colorless
_exptl_crystal_density_diffrn 1.966
_exptl_crystal_description prism
_exptl_crystal_F_000 1168
_exptl_crystal_size_max 0.40
_exptl_crystal_size_mid 0.25
_exptl_crystal_size_min 0.10
_refine_diff_density_max 1.468
_refine_diff_density_min -1.821
_refine_ls_abs_structure_details
;
Flack <i>x</i> determined using 1007 quotients
[(<i>I</i>^+^)-(<i>I</i>^-^)]/[(<i>I</i>^+^)+(<i>I</i>^-^)]
(Parsons <i>et al.</i>,  2013)
;
_refine_ls_abs_structure_Flack 0.001(19)
_refine_ls_extinction_method none
_refine_ls_goodness_of_fit_ref 1.022
_refine_ls_hydrogen_treatment mixed
_refine_ls_matrix_type full
_refine_ls_number_constraints 0
_refine_ls_number_parameters 256
_refine_ls_number_reflns 3566
_refine_ls_number_restraints 9
_refine_ls_restrained_S_all 1.023
_refine_ls_R_factor_all 0.0617
_refine_ls_R_factor_gt 0.0437
_refine_ls_shift/su_max 0.000
_refine_ls_shift/su_mean 0.000
_refine_ls_structure_factor_coef Fsqd
_refine_ls_weighting_details 'w=1/[\s^2^(Fo^2^)+(0.0526P)^2^+11.4316P] where P=(Fo^2^+2Fc^2^)/3'
_refine_ls_weighting_scheme calc
_refine_ls_wR_factor_gt 0.1042
_refine_ls_wR_factor_ref 0.1160
_reflns_number_gt 2874
_reflns_number_total 3566
_reflns_threshold_expression 'I > 2\s(I)'
_cod_data_source_file pj4001sup1.cif
_cod_data_source_block I
_cod_database_code 1543082

loop_
_space_group_symop_operation_xyz
'x, y, z'
'-x+1/2, -y, z+1/2'
'-x, y+1/2, -z+1/2'
'x+1/2, -y+1/2, -z'

loop_
_atom_site_type_symbol
_atom_site_label
_atom_site_fract_x
_atom_site_fract_y
_atom_site_fract_z
_atom_site_U_iso_or_equiv
_atom_site_adp_type
_atom_site_calc_flag
_atom_site_occupancy
_atom_site_disorder_assembly
_atom_site_disorder_group
Pb Pb 0.24568(16) 0.10974(4) 0.28034(2) 0.0475(2) Uani d 1 . .
O O1 -0.032(2) 0.1354(9) 0.3523(6) 0.067(4) Uani d 1 . .
H H11 -0.04(3) 0.075(4) 0.359(9) 0.101 Uiso d 1 . .
H H12 -0.170(16) 0.162(11) 0.347(8) 0.101 Uiso d 1 . .
O O2 0.185(2) -0.0767(9) 0.2321(5) 0.061(3) Uani d 1 . .
H H21 0.29(2) -0.106(12) 0.249(7) 0.092 Uiso d 1 . .
H H22 0.06(2) -0.114(11) 0.226(8) 0.092 Uiso d 1 . .
O O11 0.485(3) -0.0106(8) 0.3275(5) 0.065(3) Uani d 1 . .
O O12 0.140(3) -0.0502(11) 0.3636(8) 0.085(6) Uani d 1 . .
O O21 0.506(2) 0.2061(7) 0.3299(5) 0.053(3) Uani d 1 . .
O O22 0.226(3) 0.3153(7) 0.3106(4) 0.060(3) Uani d 1 . .
N N30 0.722(3) 0.1876(8) 0.2209(4) 0.039(3) Uiso d 1 . .
O O31 0.914(3) 0.2259(12) 0.2149(7) 0.080(5) Uani d 1 . .
O O32 0.531(3) 0.2376(12) 0.2190(7) 0.078(5) Uani d 1 . .
O O33 0.711(2) 0.0993(8) 0.2349(5) 0.067(3) Uani d 1 . .
N N11 0.723(3) -0.1705(9) 0.3596(5) 0.052(3) Uani d 1 . .
H H11A 0.7041 -0.1627 0.3260 0.079 Uiso calc 1 . .
H H11B 0.7564 -0.2357 0.3665 0.079 Uiso calc 1 . .
H H11C 0.8533 -0.1319 0.3704 0.079 Uiso calc 1 . .
N N21 0.486(2) 0.4622(8) 0.3514(5) 0.044(3) Uani d 1 . .
H H21A 0.5030 0.4649 0.3176 0.066 Uiso calc 1 . .
H H21B 0.5980 0.5048 0.3659 0.066 Uiso calc 1 . .
H H21C 0.3269 0.4802 0.3600 0.066 Uiso calc 1 . .
C C11 0.360(4) -0.0632(14) 0.3549(9) 0.048(5) Uani d 1 . .
C C12 0.487(3) -0.1396(11) 0.3855(6) 0.044(4) Uani d 1 . .
H H12A 0.3792 -0.1968 0.3874 0.053 Uiso calc 1 . .
C C13 0.547(6) -0.1088(17) 0.4366(8) 0.109(10) Uani d 1 . .
H H13A 0.3853 -0.1090 0.4526 0.131 Uiso calc 0.56(3) A 1
H H13B 0.6821 -0.0638 0.4292 0.131 Uiso calc 0.44(3) A 2
C C14A 0.638(9) -0.008(3) 0.4464(17) 0.099 Uiso d 0.56(3) A 1
H H14A 0.5374 0.0383 0.4294 0.149 Uiso calc 0.56(3) A 1
H H14B 0.8055 -0.0025 0.4353 0.149 Uiso calc 0.56(3) A 1
H H14C 0.6316 0.0047 0.4809 0.149 Uiso calc 0.56(3) A 1
C C14B 0.390(10) -0.040(4) 0.466(2) 0.099 Uiso d 0.44(3) A 2
H H14D 0.2737 -0.0085 0.4447 0.149 Uiso calc 0.44(3) A 2
H H14E 0.4921 0.0079 0.4813 0.149 Uiso calc 0.44(3) A 2
H H14F 0.3024 -0.0764 0.4906 0.149 Uiso calc 0.44(3) A 2
C C15 0.689(7) -0.182(2) 0.4660(9) 0.143(15) Uani d 1 . .
H H15A 0.6268 -0.2464 0.4595 0.215 Uiso calc 1 . .
H H15B 0.6720 -0.1676 0.5001 0.215 Uiso calc 1 . .
H H15C 0.8599 -0.1790 0.4570 0.215 Uiso calc 1 . .
C C21 0.414(3) 0.2902(12) 0.3333(6) 0.044(4) Uani d 1 . .
C C22 0.535(3) 0.3606(10) 0.3686(6) 0.045(4) Uani d 1 . .
H H22A 0.7134 0.3491 0.3685 0.054 Uiso calc 1 . .
C C23 0.435(5) 0.3465(16) 0.4217(8) 0.089(8) Uani d 1 . .
H H23A 0.2585 0.3610 0.4206 0.106 Uiso calc 1 . .
C C24 0.552(6) 0.421(2) 0.4562(9) 0.123(11) Uani d 1 . .
H H24A 0.5494 0.4846 0.4411 0.184 Uiso calc 1 . .
H H24B 0.7185 0.4028 0.4630 0.184 Uiso calc 1 . .
H H24C 0.4597 0.4235 0.4862 0.184 Uiso calc 1 . .
C C25 0.458(7) 0.2498(19) 0.4397(10) 0.136(13) Uani d 1 . .
H H25A 0.4333 0.2496 0.4744 0.204 Uiso calc 1 . .
H H25B 0.6199 0.2255 0.4324 0.204 Uiso calc 1 . .
H H25C 0.3372 0.2089 0.4244 0.204 Uiso calc 1 . .
N N40 -0.025(2) 0.5992(10) 0.3857(6) 0.058(4) Uani d 1 . .
O O41 0.002(2) 0.5112(9) 0.3745(8) 0.095(6) Uani d 1 . .
O O42 -0.239(3) 0.6316(7) 0.3869(6) 0.088(4) Uani d 1 . .
O O43 0.150(3) 0.6499(10) 0.3947(6) 0.086(5) Uani d 1 . .

loop_
_atom_site_aniso_label
_atom_site_aniso_U_11
_atom_site_aniso_U_22
_atom_site_aniso_U_33
_atom_site_aniso_U_12
_atom_site_aniso_U_13
_atom_site_aniso_U_23
Pb 0.0392(3) 0.0462(3) 0.0572(3) 0.0063(4) -0.0086(5) -0.0039(2)
O1 0.038(6) 0.060(8) 0.104(11) 0.003(5) 0.015(7) 0.007(8)
O2 0.067(10) 0.054(6) 0.063(8) -0.010(6) -0.017(6) 0.000(5)
O11 0.079(9) 0.046(7) 0.071(9) 0.007(7) -0.011(8) 0.008(6)
O12 0.043(8) 0.054(9) 0.157(19) 0.001(7) -0.021(10) 0.011(10)
O21 0.045(6) 0.035(6) 0.080(9) 0.010(5) 0.002(6) -0.008(6)
O22 0.067(8) 0.050(6) 0.063(7) 0.015(8) -0.038(9) -0.007(5)
O31 0.082(10) 0.087(11) 0.072(11) -0.022(9) -0.026(9) 0.029(10)
O32 0.059(8) 0.093(11) 0.083(12) 0.034(7) -0.011(9) 0.024(10)
O33 0.054(8) 0.062(7) 0.086(8) -0.003(7) 0.010(7) 0.003(6)
N11 0.049(8) 0.049(6) 0.060(7) 0.002(8) -0.016(9) -0.004(6)
N21 0.034(6) 0.032(6) 0.067(9) -0.005(5) 0.001(7) 0.001(6)
C11 0.050(11) 0.034(9) 0.060(12) -0.003(8) -0.005(9) -0.006(9)
C12 0.042(8) 0.043(8) 0.048(10) 0.006(6) 0.002(8) -0.001(7)
C13 0.16(3) 0.113(19) 0.051(12) 0.086(19) -0.022(15) -0.007(13)
C15 0.19(4) 0.17(3) 0.064(14) 0.08(3) -0.03(2) 0.028(16)
C21 0.036(8) 0.049(9) 0.047(10) -0.003(7) -0.008(7) 0.007(8)
C22 0.049(9) 0.036(8) 0.050(10) 0.003(7) -0.003(8) -0.003(7)
C23 0.14(2) 0.066(13) 0.058(13) -0.005(14) -0.021(14) -0.004(10)
C24 0.19(3) 0.12(2) 0.066(16) -0.04(2) 0.007(19) -0.026(15)
C25 0.23(4) 0.10(2) 0.077(18) -0.06(2) 0.00(2) 0.015(17)
N40 0.041(7) 0.042(8) 0.092(12) -0.009(7) -0.008(8) 0.003(8)
O41 0.052(8) 0.033(7) 0.199(19) 0.005(6) 0.015(10) -0.009(9)
O42 0.052(7) 0.050(6) 0.161(14) 0.017(8) -0.001(13) -0.014(7)
O43 0.070(9) 0.071(8) 0.117(13) -0.026(7) -0.014(8) -0.017(9)

loop_
_atom_type_symbol
_atom_type_description
_atom_type_scat_dispersion_real
_atom_type_scat_dispersion_imag
_atom_type_scat_source
C C 0.0033 0.0016 'International Tables Vol C Tables 4.2.6.8 and 6.1.1.4'
H H 0.0000 0.0000 'International Tables Vol C Tables 4.2.6.8 and 6.1.1.4'
N N 0.0061 0.0033 'International Tables Vol C Tables 4.2.6.8 and 6.1.1.4'
O O 0.0106 0.0060 'International Tables Vol C Tables 4.2.6.8 and 6.1.1.4'
Pb Pb -3.3944 10.1111 'International Tables Vol C Tables 4.2.6.8 and 6.1.1.4'

loop_
_geom_angle_atom_site_label_1
_geom_angle_atom_site_label_2
_geom_angle_atom_site_label_3
_geom_angle_site_symmetry_1
_geom_angle_site_symmetry_3
_geom_angle
O21 Pb O11 . . 75.9(4)
O21 Pb O1 . . 80.3(4)
O11 Pb O1 . . 90.0(5)
O21 Pb O33 . . 75.2(4)
O11 Pb O33 . . 74.0(4)
O1 Pb O33 . . 153.3(4)
O21 Pb O32 . . 70.9(5)
O11 Pb O32 . . 115.3(4)
O1 Pb O32 . . 134.2(4)
O33 Pb O32 . . 44.8(4)
O21 Pb O2 . . 145.4(3)
O11 Pb O2 . . 73.1(4)
O1 Pb O2 . . 114.4(4)
O33 Pb O2 . . 81.7(4)
O32 Pb O2 . . 109.4(5)
O21 Pb O22 . . 47.6(4)
O11 Pb O22 . . 120.9(4)
O1 Pb O22 . . 67.8(4)
O33 Pb O22 . . 101.9(4)
O32 Pb O22 . . 66.5(5)
O2 Pb O22 . . 166.0(3)
O21 Pb O31 . 1_455 114.0(4)
O11 Pb O31 . 1_455 170.1(4)
O1 Pb O31 . 1_455 91.9(5)
O33 Pb O31 . 1_455 107.6(5)
O32 Pb O31 . 1_455 69.7(4)
O2 Pb O31 . 1_455 97.3(4)
O22 Pb O31 . 1_455 68.7(4)
O21 Pb O12 . . 94.6(4)
O11 Pb O12 . . 42.9(4)
O1 Pb O12 . . 55.3(4)
O33 Pb O12 . . 116.0(4)
O32 Pb O12 . . 157.6(4)
O2 Pb O12 . . 72.6(4)
O22 Pb O12 . . 116.6(4)
O31 Pb O12 1_455 . 132.7(4)
Pb O1 H11 . . 94(10)
Pb O1 H12 . . 118(10)
H11 O1 H12 . . 112(6)
Pb O2 H21 . . 96(10)
Pb O2 H22 . . 135(10)
H21 O2 H22 . . 111(6)
C11 O11 Pb . . 114.5(13)
C11 O12 Pb . . 77.8(16)
C21 O21 Pb . . 108.2(10)
C21 O22 Pb . . 81.1(9)
O31 N30 O32 . . 119.1(13)
O31 N30 O33 . . 120.4(14)
O32 N30 O33 . . 119.9(15)
N30 O32 Pb . . 95.1(10)
N30 O33 Pb . . 97.2(9)
C12 N11 H11A . . 109.5
C12 N11 H11B . . 109.5
H11A N11 H11B . . 109.5
C12 N11 H11C . . 109.5
H11A N11 H11C . . 109.5
H11B N11 H11C . . 109.5
C22 N21 H21A . . 109.5
C22 N21 H21B . . 109.5
H21A N21 H21B . . 109.5
C22 N21 H21C . . 109.5
H21A N21 H21C . . 109.5
H21B N21 H21C . . 109.5
O12 C11 O11 . . 124(2)
O12 C11 C12 . . 116(2)
O11 C11 C12 . . 119.1(17)
C13 C12 C11 . . 115.0(14)
C13 C12 N11 . . 109.4(16)
C11 C12 N11 . . 108.6(14)
C13 C12 H12A . . 107.9
C11 C12 H12A . . 107.9
N11 C12 H12A . . 107.9
C14A C13 C12 . . 120(3)
C14A C13 C15 . . 110(3)
C12 C13 C15 . . 115.0(18)
C12 C13 C14B . . 124(3)
C15 C13 C14B . . 115(3)
C14A C13 H13A . . 102.8
C12 C13 H13A . . 102.8
C15 C13 H13A . . 102.8
C12 C13 H13B . . 98.3
C15 C13 H13B . . 98.3
C14B C13 H13B . . 98.3
C13 C14A H14A . . 109.5
C13 C14A H14B . . 109.5
H14A C14A H14B . . 109.5
C13 C14A H14C . . 109.5
H14A C14A H14C . . 109.5
H14B C14A H14C . . 109.5
C13 C14B H14D . . 109.5
C13 C14B H14E . . 109.5
H14D C14B H14E . . 109.5
C13 C14B H14F . . 109.5
H14D C14B H14F . . 109.5
H14E C14B H14F . . 109.5
C13 C15 H15A . . 109.5
C13 C15 H15B . . 109.5
H15A C15 H15B . . 109.5
C13 C15 H15C . . 109.5
H15A C15 H15C . . 109.5
H15B C15 H15C . . 109.5
O22 C21 O21 . . 122.9(16)
O22 C21 C22 . . 120.1(14)
O21 C21 C22 . . 117.0(14)
N21 C22 C21 . . 108.3(13)
N21 C22 C23 . . 110.3(14)
C21 C22 C23 . . 111.2(15)
N21 C22 H22A . . 109.0
C21 C22 H22A . . 109.0
C23 C22 H22A . . 109.0
C25 C23 C24 . . 112(2)
C25 C23 C22 . . 114(2)
C24 C23 C22 . . 110(2)
C25 C23 H23A . . 106.7
C24 C23 H23A . . 106.7
C22 C23 H23A . . 106.7
C23 C24 H24A . . 109.5
C23 C24 H24B . . 109.5
H24A C24 H24B . . 109.5
C23 C24 H24C . . 109.5
H24A C24 H24C . . 109.5
H24B C24 H24C . . 109.5
C23 C25 H25A . . 109.5
C23 C25 H25B . . 109.5
H25A C25 H25B . . 109.5
C23 C25 H25C . . 109.5
H25A C25 H25C . . 109.5
H25B C25 H25C . . 109.5
O43 N40 O42 . . 121.9(15)
O43 N40 O41 . . 120.9(15)
O42 N40 O41 . . 117.3(14)

loop_
_geom_bond_atom_site_label_1
_geom_bond_atom_site_label_2
_geom_bond_site_symmetry_2
_geom_bond_distance
Pb O21 . 2.363(12)
Pb O11 . 2.462(12)
Pb O1 . 2.504(14)
Pb O33 . 2.820(13)
Pb O32 . 2.878(18)
Pb O2 . 2.891(13)
Pb O22 . 2.934(10)
Pb O31 1_455 2.996(16)
Pb O12 . 3.209(19)
O1 H11 . 0.85(3)
O1 H12 . 0.85(3)
O2 H21 . 0.85(3)
O2 H22 . 0.85(3)
O11 C11 . 1.24(2)
O12 C11 . 1.23(2)
O21 C21 . 1.260(19)
O22 C21 . 1.24(2)
N30 O31 . 1.18(2)
N30 O32 . 1.241(19)
N30 O33 . 1.269(16)
N11 C12 . 1.52(2)
N11 H11A . 0.9301
N11 H11B . 0.9301
N11 H11C . 0.9301
N21 C22 . 1.492(19)
N21 H21A . 0.9301
N21 H21B . 0.9301
N21 H21C . 0.9301
C11 C12 . 1.51(3)
C12 C13 . 1.49(3)
C12 H12A . 0.9800
C13 C14A . 1.49(2)
C13 C15 . 1.50(2)
C13 C14B . 1.50(3)
C13 H13A . 0.9800
C13 H13B . 0.9800
C14A H14A . 0.9600
C14A H14B . 0.9600
C14A H14C . 0.9600
C14B H14D . 0.9600
C14B H14E . 0.9600
C14B H14F . 0.9600
C15 H15A . 0.9600
C15 H15B . 0.9600
C15 H15C . 0.9600
C21 C22 . 1.52(2)
C22 C23 . 1.56(3)
C22 H22A . 0.9800
C23 C25 . 1.42(3)
C23 C24 . 1.53(3)
C23 H23A . 0.9800
C24 H24A . 0.9600
C24 H24B . 0.9600
C24 H24C . 0.9600
C25 H25A . 0.9600
C25 H25B . 0.9600
C25 H25C . 0.9600
N40 O43 . 1.201(17)
N40 O42 . 1.25(2)
N40 O41 . 1.251(18)

loop_
_geom_hbond_atom_site_label_D
_geom_hbond_atom_site_label_H
_geom_hbond_atom_site_label_A
_geom_hbond_site_symmetry_A
_geom_hbond_distance_DH
_geom_hbond_distance_HA
_geom_hbond_distance_DA
_geom_hbond_angle_DHA
_geom_hbond_publ_flag
O1 H11 O12 . 0.85(3) 1.99(10) 2.724(19) 144(17) yes
O1 H12 O21 1_455 0.85(3) 1.92(5) 2.756(16) 17E1(2) yes
O2 H21 O32 3_645 0.85(3) 2.50(10) 3.26(2) 150(16) yes
O2 H22 O22 3_545 0.85(3) 2.10(6) 2.919(17) 162(19) yes
N11 H11A O32 3_645 0.93 2.24 2.85(2) 122.5 yes
N11 H11B O42 1_645 0.93 1.90 2.817(16) 168.5 yes
N11 H11B N40 1_645 0.93 2.61 3.510(19) 164.0 no
N11 H11C O12 1_655 0.93 1.93 2.80(2) 155.9 yes
N21 H21A O2 3_655 0.93 2.24 2.947(19) 131.7 yes
N21 H21A O33 3_655 0.93 2.61 3.198(18) 122.1 no
N21 H21B O41 1_655 0.93 2.21 2.951(18) 136.0 no
N21 H21B O42 1_655 0.93 2.03 2.924(18) 160.1 yes
N21 H21B N40 1_655 0.93 2.48 3.384(18) 163.4 no
N21 H21C O41 . 0.93 1.86 2.785(18) 176.7 yes
N21 H21C N40 . 0.93 2.61 3.477(19) 156.3 no

loop_
_geom_torsion_atom_site_label_1
_geom_torsion_atom_site_label_2
_geom_torsion_atom_site_label_3
_geom_torsion_atom_site_label_4
_geom_torsion
O31 N30 O32 Pb -154.4(14)
O33 N30 O32 Pb 17.3(15)
O31 N30 O33 Pb 153.9(15)
O32 N30 O33 Pb -17.7(16)
Pb O12 C11 O11 7(2)
Pb O12 C11 C12 177.6(18)
Pb O11 C11 O12 -9(3)
Pb O11 C11 C12 180.0(12)
O12 C11 C12 C13 -76(3)
O11 C11 C12 C13 96(3)
O12 C11 C12 N11 161(2)
O11 C11 C12 N11 -27(2)
C11 C12 C13 C14A -40(4)
N11 C12 C13 C14A 82(3)
C11 C12 C13 C15 -176(2)
N11 C12 C13 C15 -53(3)
C11 C12 C13 C14B 33(4)
N11 C12 C13 C14B 156(4)
Pb O22 C21 O21 3.5(16)
Pb O22 C21 C22 -173.8(15)
Pb O21 C21 O22 -5(2)
Pb O21 C21 C22 172.8(11)
O22 C21 C22 N21 -29(2)
O21 C21 C22 N21 153.5(15)
O22 C21 C22 C23 92(2)
O21 C21 C22 C23 -85(2)
N21 C22 C23 C25 176(2)
C21 C22 C23 C25 56(3)
N21 C22 C23 C24 -57(3)
C21 C22 C23 C24 -177(2)

_cod_database_fobs_code 1543082
